data_7128150
loop_
_publ_author_name
'Pr\"ohm, Patrick'
'Schwarze, Nico'
'M\"uller, Carsten'
'Steinhauer, Simon'
'Beckers, Helmut'
'Rupf, Susanne M.'
'Riedel, Sebastian'

_publ_section_title
;
 Non-classical polyinterhalides of chlorine monofluoride: experimental and
 theoretical characterization of [F(ClF)<sub>3</sub>]<sup/>.
;
_journal_issue 39
_journal_name_full 'Chemical communications (Cambridge, England)'
_journal_page_first 4843
_journal_page_last 4846
_journal_paper_doi 10.1039/d1cc01088c
_journal_volume 57
_journal_year 2021
_chemical_formula_moiety '7(Cl), C10 H24 N'
_chemical_formula_sum 'C10 H24 Cl7 N'
_chemical_formula_weight 406.45
_space_group_crystal_system triclinic
_space_group_IT_number 2
_space_group_name_Hall '-P 1'
_space_group_name_H-M_alt 'P -1'
_atom_sites_solution_hydrogens geom
_atom_sites_solution_primary dual
_audit_creation_date 2021-03-18
_audit_creation_method
;
Olex2 1.3
(compiled Nov 21 2019 18:26:39 for OlexSys, GUI svn.r6003)
;
_audit_update_record
;
2021-03-22 deposited with the CCDC.	2021-03-31 downloaded from the CCDC.
;
_cell_angle_alpha 67.512(2)
_cell_angle_beta 88.551(2)
_cell_angle_gamma 89.108(2)
_cell_formula_units_Z 2
_cell_length_a 9.2183(6)
_cell_length_b 9.6315(6)
_cell_length_c 11.5543(8)
_cell_measurement_reflns_used 9930
_cell_measurement_temperature 100(2)
_cell_measurement_theta_max 26.401
_cell_measurement_theta_min 2.29
_cell_volume 947.53(11)
_computing_molecular_graphics 'Olex2 1.3 (Dolomanov et al., 2009)'
_computing_publication_material 'Olex2 1.3 (Dolomanov et al., 2009)'
_computing_structure_refinement 'XL  (Sheldrick, 2008)'
_computing_structure_solution 'SHELXT  (Sheldrick, 2015)'
_diffrn_ambient_temperature 100.0
_diffrn_measured_fraction_theta_full 0.997
_diffrn_measured_fraction_theta_max 0.997
_diffrn_measurement_device_type 'Bruker APEX-II CCD'
_diffrn_measurement_method '\w scans'
_diffrn_radiation_type MoK\a
_diffrn_radiation_wavelength 0.71073
_diffrn_reflns_av_R_equivalents 0.0283
_diffrn_reflns_av_unetI/netI 0.0168
_diffrn_reflns_Laue_measured_fraction_full 0.997
_diffrn_reflns_Laue_measured_fraction_max 0.997
_diffrn_reflns_limit_h_max 11
_diffrn_reflns_limit_h_min -11
_diffrn_reflns_limit_k_max 12
_diffrn_reflns_limit_k_min -12
_diffrn_reflns_limit_l_max 14
_diffrn_reflns_limit_l_min -14
_diffrn_reflns_number 27183
_diffrn_reflns_point_group_measured_fraction_full 0.997
_diffrn_reflns_point_group_measured_fraction_max 0.997
_diffrn_reflns_theta_full 25.242
_diffrn_reflns_theta_max 26.406
_diffrn_reflns_theta_min 2.210
_diffrn_standards_number 0
_exptl_absorpt_coefficient_mu 1.033
_exptl_absorpt_correction_T_max 0.7454
_exptl_absorpt_correction_T_min 0.6816
_exptl_absorpt_correction_type multi-scan
_exptl_absorpt_process_details
'SADABS-2016/2 (Bruker,2016/2) was used for absorption correction. wR2(int) was 0.0797 before and 0.0511 after correction. The Ratio of minimum to maximum transmission is 0.9144. The \l/2 correction factor is Not present.'
_exptl_crystal_colour colourless
_exptl_crystal_colour_primary colourless
_exptl_crystal_density_diffrn 1.425
_exptl_crystal_description plate
_exptl_crystal_F_000 420
_exptl_crystal_size_max 0.3
_exptl_crystal_size_mid 0.22
_exptl_crystal_size_min 0.15
_refine_diff_density_max 0.972
_refine_diff_density_min -0.850
_refine_diff_density_rms 0.071
_refine_ls_extinction_method none
_refine_ls_goodness_of_fit_ref 1.132
_refine_ls_hydrogen_treatment constr
_refine_ls_matrix_type full
_refine_ls_number_parameters 167
_refine_ls_number_reflns 3889
_refine_ls_number_restraints 0
_refine_ls_restrained_S_all 1.132
_refine_ls_R_factor_all 0.0325
_refine_ls_R_factor_gt 0.0301
_refine_ls_shift/su_max 0.001
_refine_ls_shift/su_mean 0.000
_refine_ls_structure_factor_coef Fsqd
_refine_ls_weighting_details 'w=1/[\s^2^(Fo^2^)+(0.0258P)^2^+1.2276P] where P=(Fo^2^+2Fc^2^)/3'
_refine_ls_weighting_scheme calc
_refine_ls_wR_factor_gt 0.0763
_refine_ls_wR_factor_ref 0.0778
_reflns_Friedel_coverage 0.000
_reflns_number_gt 3636
_reflns_number_total 3889
_reflns_threshold_expression 'I > 2\s(I)'
_cod_data_source_file d1cc01088c2.cif
_cod_data_source_block p-1_a
_cod_depositor_comments 'Adding full bibliography for 7128150--7128151.cif.'
_cod_database_code 7128150
_shelx_shelxl_version_number 2018/3
_shelx_space_group_comment
;
The symmetry employed for this shelxl refinement is uniquely defined
by the following loop, which should always be used as a source of
symmetry information in preference to the above space-group names.
They are only intended as comments.
;
_olex2_refinement_description
;
1. Fixed Uiso
 At 1.2 times of:
  All C(H,H) groups
 At 1.5 times of:
  All C(H,H,H) groups
2.a Secondary CH2 refined with riding coordinates:
 C2(H2A,H2B), C5(H5A,H5B), C8(H8A,H8B), C3(H3A,H3B), C6(H6A,H6B), C9(H9A,H9B)
2.b Idealised Me refined as rotating group:
 C1(H1A,H1B,H1C), C10(H10A,H10B,H10C), C4(H4A,H4B,H4C), C7(H7A,H7B,H7C)
;
_olex2_submission_special_instructions 'No special instructions were received'

loop_
_space_group_symop_operation_xyz
'x, y, z'
'-x, -y, -z'

loop_
_atom_site_label
_atom_site_type_symbol
_atom_site_fract_x
_atom_site_fract_y
_atom_site_fract_z
_atom_site_U_iso_or_equiv
_atom_site_adp_type
_atom_site_occupancy
_atom_site_site_symmetry_order
_atom_site_calc_flag
_atom_site_refinement_flags_posn
_atom_site_refinement_flags_adp
_atom_site_refinement_flags_occupancy
_atom_site_disorder_assembly
_atom_site_disorder_group
Cl1 Cl -0.22850(5) 0.58150(5) 0.62951(4) 0.01978(11) Uani 1 1 d . . . . .
Cl4 Cl -0.34465(5) 0.82889(5) 0.44168(5) 0.02074(12) Uani 1 1 d . . . . .
Cl2 Cl -0.35426(5) 0.65396(5) 0.81967(5) 0.02052(12) Uani 1 1 d . . . . .
Cl6 Cl -0.30396(5) 0.29263(6) 0.78893(5) 0.02316(12) Uani 1 1 d . . . . .
Cl3 Cl -0.46083(6) 0.70507(6) 0.95512(5) 0.02762(13) Uani 1 1 d . . . . .
Cl7 Cl -0.34938(7) 0.08110(7) 0.91052(6) 0.03613(15) Uani 1 1 d . . . . .
Cl5 Cl -0.43021(7) 1.00404(6) 0.29692(6) 0.03698(16) Uani 1 1 d . . . . .
N1 N 0.22948(16) 0.56709(18) 0.66133(15) 0.0144(3) Uani 1 1 d . . . . .
C2 C 0.1435(2) 0.4229(2) 0.69451(18) 0.0153(4) Uani 1 1 d . . . . .
H2A H 0.148042 0.392445 0.621783 0.018 Uiso 1 1 calc R U . . .
H2B H 0.040549 0.444566 0.708163 0.018 Uiso 1 1 calc R U . . .
C5 C 0.2341(2) 0.6173(2) 0.77036(18) 0.0171(4) Uani 1 1 d . . . . .
H5A H 0.294345 0.708766 0.745155 0.020 Uiso 1 1 calc R U . . .
H5B H 0.282755 0.537884 0.840842 0.020 Uiso 1 1 calc R U . . .
C8 C 0.1577(2) 0.6849(2) 0.54775(18) 0.0159(4) Uani 1 1 d . . . . .
H8A H 0.170726 0.653935 0.475704 0.019 Uiso 1 1 calc R U . . .
H8B H 0.052237 0.685973 0.565780 0.019 Uiso 1 1 calc R U . . .
C1 C 0.3825(2) 0.5410(2) 0.6266(2) 0.0212(4) Uani 1 1 d . . . . .
H1A H 0.435693 0.635973 0.597437 0.032 Uiso 1 1 calc R U . . .
H1B H 0.381670 0.502226 0.559566 0.032 Uiso 1 1 calc R U . . .
H1C H 0.430049 0.467813 0.699967 0.032 Uiso 1 1 calc R U . . .
C3 C 0.1936(2) 0.2908(2) 0.80948(19) 0.0194(4) Uani 1 1 d . . . . .
H3A H 0.188325 0.318070 0.883837 0.023 Uiso 1 1 calc R U . . .
H3B H 0.295606 0.265060 0.796893 0.023 Uiso 1 1 calc R U . . .
C6 C 0.0871(2) 0.6508(2) 0.8167(2) 0.0223(4) Uani 1 1 d . . . . .
H6A H 0.027415 0.558668 0.847688 0.027 Uiso 1 1 calc R U . . .
H6B H 0.035577 0.728295 0.746998 0.027 Uiso 1 1 calc R U . . .
C10 C 0.1382(2) 0.9489(2) 0.3926(2) 0.0246(4) Uani 1 1 d . . . . .
H10A H 0.159486 0.916849 0.322971 0.037 Uiso 1 1 calc R U . . .
H10B H 0.172926 1.051680 0.370654 0.037 Uiso 1 1 calc R U . . .
H10C H 0.033246 0.945769 0.408920 0.037 Uiso 1 1 calc R U . . .
C9 C 0.2146(2) 0.8435(2) 0.5097(2) 0.0218(4) Uani 1 1 d . . . . .
H9A H 0.320491 0.844424 0.492761 0.026 Uiso 1 1 calc R U . . .
H9B H 0.197478 0.878693 0.579021 0.026 Uiso 1 1 calc R U . . .
C4 C 0.0966(2) 0.1558(2) 0.8307(2) 0.0249(4) Uani 1 1 d . . . . .
H4A H -0.004525 0.182606 0.841102 0.037 Uiso 1 1 calc R U . . .
H4B H 0.126567 0.071605 0.906362 0.037 Uiso 1 1 calc R U . . .
H4C H 0.105467 0.126512 0.758433 0.037 Uiso 1 1 calc R U . . .
C7 C 0.1083(3) 0.7066(3) 0.9222(2) 0.0325(5) Uani 1 1 d . . . . .
H7A H 0.155106 0.627655 0.992563 0.049 Uiso 1 1 calc R U . . .
H7B H 0.013781 0.731874 0.949896 0.049 Uiso 1 1 calc R U . . .
H7C H 0.169692 0.796117 0.891714 0.049 Uiso 1 1 calc R U . . .

loop_
_atom_site_aniso_label
_atom_site_aniso_U_11
_atom_site_aniso_U_22
_atom_site_aniso_U_33
_atom_site_aniso_U_23
_atom_site_aniso_U_13
_atom_site_aniso_U_12
Cl1 0.0148(2) 0.0221(2) 0.0196(2) -0.00498(19) 0.00071(17) 0.00199(17)
Cl4 0.0211(2) 0.0163(2) 0.0236(2) -0.00607(19) -0.00227(18) -0.00185(18)
Cl2 0.0200(2) 0.0172(2) 0.0220(2) -0.00488(19) -0.00350(18) 0.00085(18)
Cl6 0.0227(2) 0.0274(3) 0.0204(2) -0.0102(2) -0.00311(19) 0.00502(19)
Cl3 0.0345(3) 0.0273(3) 0.0246(3) -0.0138(2) -0.0064(2) 0.0066(2)
Cl7 0.0456(4) 0.0293(3) 0.0283(3) -0.0050(2) -0.0013(2) -0.0062(3)
Cl5 0.0401(3) 0.0208(3) 0.0411(3) -0.0008(2) -0.0187(3) -0.0011(2)
N1 0.0104(7) 0.0161(8) 0.0180(8) -0.0080(7) -0.0015(6) 0.0006(6)
C2 0.0120(8) 0.0150(9) 0.0208(9) -0.0087(8) -0.0014(7) -0.0009(7)
C5 0.0190(9) 0.0171(9) 0.0173(9) -0.0088(8) -0.0050(7) 0.0000(7)
C8 0.0149(9) 0.0180(9) 0.0151(9) -0.0065(8) -0.0022(7) 0.0007(7)
C1 0.0098(9) 0.0246(10) 0.0309(11) -0.0126(9) 0.0008(8) 0.0017(7)
C3 0.0185(9) 0.0166(9) 0.0227(10) -0.0069(8) -0.0047(8) 0.0011(8)
C6 0.0256(11) 0.0240(10) 0.0200(10) -0.0115(9) 0.0006(8) 0.0006(8)
C10 0.0312(11) 0.0211(10) 0.0205(10) -0.0067(9) -0.0033(9) 0.0034(9)
C9 0.0207(10) 0.0192(10) 0.0233(10) -0.0053(8) -0.0035(8) -0.0011(8)
C4 0.0244(11) 0.0189(10) 0.0294(11) -0.0069(9) -0.0031(9) -0.0027(8)
C7 0.0463(14) 0.0321(12) 0.0247(11) -0.0174(10) 0.0080(10) -0.0059(11)

loop_
_atom_type_symbol
_atom_type_description
_atom_type_scat_dispersion_real
_atom_type_scat_dispersion_imag
_atom_type_scat_source
C C 0.0033 0.0016 'International Tables Vol C Tables 4.2.6.8 and 6.1.1.4'
H H 0.0000 0.0000 'International Tables Vol C Tables 4.2.6.8 and 6.1.1.4'
Cl Cl 0.1484 0.1585 'International Tables Vol C Tables 4.2.6.8 and 6.1.1.4'
N N 0.0061 0.0033 'International Tables Vol C Tables 4.2.6.8 and 6.1.1.4'

loop_
_geom_angle_atom_site_label_1
_geom_angle_atom_site_label_2
_geom_angle_atom_site_label_3
_geom_angle
_geom_angle_site_symmetry_1
_geom_angle_site_symmetry_3
_geom_angle_publ_flag
C2 N1 C8 106.79(14) . . ?
C5 N1 C2 111.72(15) . . ?
C5 N1 C8 111.74(14) . . ?
C1 N1 C2 109.24(15) . . ?
C1 N1 C5 108.14(15) . . ?
C1 N1 C8 109.16(15) . . ?
N1 C2 H2A 108.4 . . ?
N1 C2 H2B 108.4 . . ?
N1 C2 C3 115.62(15) . . ?
H2A C2 H2B 107.4 . . ?
C3 C2 H2A 108.4 . . ?
C3 C2 H2B 108.4 . . ?
N1 C5 H5A 108.5 . . ?
N1 C5 H5B 108.5 . . ?
N1 C5 C6 115.06(16) . . ?
H5A C5 H5B 107.5 . . ?
C6 C5 H5A 108.5 . . ?
C6 C5 H5B 108.5 . . ?
N1 C8 H8A 108.5 . . ?
N1 C8 H8B 108.5 . . ?
H8A C8 H8B 107.5 . . ?
C9 C8 N1 115.29(15) . . ?
C9 C8 H8A 108.5 . . ?
C9 C8 H8B 108.5 . . ?
N1 C1 H1A 109.5 . . ?
N1 C1 H1B 109.5 . . ?
N1 C1 H1C 109.5 . . ?
H1A C1 H1B 109.5 . . ?
H1A C1 H1C 109.5 . . ?
H1B C1 H1C 109.5 . . ?
C2 C3 H3A 109.8 . . ?
C2 C3 H3B 109.8 . . ?
C2 C3 C4 109.32(16) . . ?
H3A C3 H3B 108.3 . . ?
C4 C3 H3A 109.8 . . ?
C4 C3 H3B 109.8 . . ?
C5 C6 H6A 109.8 . . ?
C5 C6 H6B 109.8 . . ?
C5 C6 C7 109.44(18) . . ?
H6A C6 H6B 108.2 . . ?
C7 C6 H6A 109.8 . . ?
C7 C6 H6B 109.8 . . ?
H10A C10 H10B 109.5 . . ?
H10A C10 H10C 109.5 . . ?
H10B C10 H10C 109.5 . . ?
C9 C10 H10A 109.5 . . ?
C9 C10 H10B 109.5 . . ?
C9 C10 H10C 109.5 . . ?
C8 C9 C10 110.07(17) . . ?
C8 C9 H9A 109.6 . . ?
C8 C9 H9B 109.6 . . ?
C10 C9 H9A 109.6 . . ?
C10 C9 H9B 109.6 . . ?
H9A C9 H9B 108.2 . . ?
C3 C4 H4A 109.5 . . ?
C3 C4 H4B 109.5 . . ?
C3 C4 H4C 109.5 . . ?
H4A C4 H4B 109.5 . . ?
H4A C4 H4C 109.5 . . ?
H4B C4 H4C 109.5 . . ?
C6 C7 H7A 109.5 . . ?
C6 C7 H7B 109.5 . . ?
C6 C7 H7C 109.5 . . ?
H7A C7 H7B 109.5 . . ?
H7A C7 H7C 109.5 . . ?
H7B C7 H7C 109.5 . . ?

loop_
_geom_bond_atom_site_label_1
_geom_bond_atom_site_label_2
_geom_bond_distance
_geom_bond_site_symmetry_2
_geom_bond_publ_flag
Cl4 Cl5 2.0328(7) . ?
Cl2 Cl3 2.0380(8) . ?
Cl6 Cl7 2.0266(8) . ?
N1 C2 1.522(2) . ?
N1 C5 1.514(2) . ?
N1 C8 1.526(2) . ?
N1 C1 1.501(2) . ?
C2 H2A 0.9900 . ?
C2 H2B 0.9900 . ?
C2 C3 1.522(3) . ?
C5 H5A 0.9900 . ?
C5 H5B 0.9900 . ?
C5 C6 1.520(3) . ?
C8 H8A 0.9900 . ?
C8 H8B 0.9900 . ?
C8 C9 1.517(3) . ?
C1 H1A 0.9800 . ?
C1 H1B 0.9800 . ?
C1 H1C 0.9800 . ?
C3 H3A 0.9900 . ?
C3 H3B 0.9900 . ?
C3 C4 1.527(3) . ?
C6 H6A 0.9900 . ?
C6 H6B 0.9900 . ?
C6 C7 1.525(3) . ?
C10 H10A 0.9800 . ?
C10 H10B 0.9800 . ?
C10 H10C 0.9800 . ?
C10 C9 1.528(3) . ?
C9 H9A 0.9900 . ?
C9 H9B 0.9900 . ?
C4 H4A 0.9800 . ?
C4 H4B 0.9800 . ?
C4 H4C 0.9800 . ?
C7 H7A 0.9800 . ?
C7 H7B 0.9800 . ?
C7 H7C 0.9800 . ?

loop_
_geom_torsion_atom_site_label_1
_geom_torsion_atom_site_label_2
_geom_torsion_atom_site_label_3
_geom_torsion_atom_site_label_4
_geom_torsion
_geom_torsion_site_symmetry_1
_geom_torsion_site_symmetry_2
_geom_torsion_site_symmetry_3
_geom_torsion_site_symmetry_4
_geom_torsion_publ_flag
N1 C2 C3 C4 179.65(16) . . . . ?
N1 C5 C6 C7 -177.45(17) . . . . ?
N1 C8 C9 C10 177.90(16) . . . . ?
C2 N1 C5 C6 -60.5(2) . . . . ?
C2 N1 C8 C9 172.17(16) . . . . ?
C5 N1 C2 C3 -55.3(2) . . . . ?
C5 N1 C8 C9 49.7(2) . . . . ?
C8 N1 C2 C3 -177.79(16) . . . . ?
C8 N1 C5 C6 59.1(2) . . . . ?
C1 N1 C2 C3 64.3(2) . . . . ?
C1 N1 C5 C6 179.25(17) . . . . ?
C1 N1 C8 C9 -69.8(2) . . . . ?
